data_4065953
loop_
_publ_author_name
'Newman, Paul D.'
'Cavell, Kingsley J.'
'Kariuki, Benson M.'

_publ_section_title
;
 Metal Complexes of Chiral NHCs Containing a Fused Six- and Seven-Membered
 Central Ring
;
_journal_issue 12
_journal_name_full Organometallics
_journal_page_first 2724
_journal_paper_doi 10.1021/om1002107
_journal_volume 29
_journal_year 2010
_chemical_absolute_configuration ad
_chemical_formula_moiety 'C31 H40 Cl N2 Rh'
_chemical_formula_sum 'C31 H40 Cl N2 Rh'
_chemical_formula_weight 579.01
_chemical_name_systematic
;
 ?
;
_space_group_IT_number 19
_symmetry_cell_setting orthorhombic
_symmetry_space_group_name_Hall 'P 2ac 2ab'
_symmetry_space_group_name_H-M 'P 21 21 21'
_atom_sites_solution_hydrogens geom
_atom_sites_solution_primary direct
_atom_sites_solution_secondary difmap
_audit_creation_method SHELXL-97
_cell_angle_alpha 90.00
_cell_angle_beta 90.00
_cell_angle_gamma 90.00
_cell_formula_units_Z 8
_cell_length_a 14.2752(3)
_cell_length_b 17.6422(3)
_cell_length_c 21.5550(4)
_cell_measurement_reflns_used 9476
_cell_measurement_temperature 150(2)
_cell_measurement_theta_max 27.47
_cell_measurement_theta_min 1.49
_cell_volume 5428.54(18)
_computing_cell_refinement DENZO/SCALEPACK
_computing_data_collection 'cOLLECT,Nonius BV, 1997-2001'
_computing_data_reduction DENZO/SCALEPACK
_computing_structure_refinement SHELXL-97
_computing_structure_solution SHELXs-97
_diffrn_ambient_temperature 150(2)
_diffrn_measured_fraction_theta_full 0.997
_diffrn_measured_fraction_theta_max 0.997
_diffrn_measurement_device_type 'Nonius Kappa CCD'
_diffrn_measurement_method 'CCD scans'
_diffrn_radiation_monochromator graphite
_diffrn_radiation_source 'fine-focus sealed tube'
_diffrn_radiation_type MoK\a
_diffrn_radiation_wavelength 0.71073
_diffrn_reflns_av_R_equivalents 0.0000
_diffrn_reflns_av_sigmaI/netI 0.0502
_diffrn_reflns_limit_h_max 18
_diffrn_reflns_limit_h_min -18
_diffrn_reflns_limit_k_max 22
_diffrn_reflns_limit_k_min -22
_diffrn_reflns_limit_l_max 27
_diffrn_reflns_limit_l_min -27
_diffrn_reflns_number 12403
_diffrn_reflns_theta_full 27.47
_diffrn_reflns_theta_max 27.47
_diffrn_reflns_theta_min 1.49
_exptl_absorpt_coefficient_mu 0.750
_exptl_absorpt_correction_T_max 0.8645
_exptl_absorpt_correction_T_min 0.8063
_exptl_absorpt_correction_type empirical
_exptl_absorpt_process_details Denzo/Scalepack
_exptl_crystal_colour yellow
_exptl_crystal_density_diffrn 1.417
_exptl_crystal_density_method 'not measured'
_exptl_crystal_description block
_exptl_crystal_F_000 2416
_exptl_crystal_size_max 0.30
_exptl_crystal_size_mid 0.20
_exptl_crystal_size_min 0.20
_refine_diff_density_max 1.550
_refine_diff_density_min -0.636
_refine_diff_density_rms 0.118
_refine_ls_abs_structure_details 'Flack H D (1983), Acta Cryst. A39, 876-881'
_refine_ls_abs_structure_Flack 0.05(6)
_refine_ls_extinction_coef 0.0035(2)
_refine_ls_extinction_expression Fc^*^=kFc[1+0.001xFc^2^\l^3^/sin(2\q)]^-1/4^
_refine_ls_extinction_method SHELXL
_refine_ls_goodness_of_fit_ref 1.025
_refine_ls_hydrogen_treatment constr
_refine_ls_matrix_type full
_refine_ls_number_parameters 636
_refine_ls_number_reflns 12403
_refine_ls_number_restraints 0
_refine_ls_restrained_S_all 1.025
_refine_ls_R_factor_all 0.0865
_refine_ls_R_factor_gt 0.0610
_refine_ls_shift/su_max 0.001
_refine_ls_shift/su_mean 0.000
_refine_ls_structure_factor_coef Fsqd
_refine_ls_weighting_details 'calc w=1/[\s^2^(Fo^2^)+(0.0532P)^2^+28.0348P] where P=(Fo^2^+2Fc^2^)/3'
_refine_ls_weighting_scheme calc
_refine_ls_wR_factor_gt 0.1341
_refine_ls_wR_factor_ref 0.1501
_reflns_number_gt 9476
_reflns_number_total 12403
_reflns_threshold_expression >2sigma(I)
_cod_data_source_file om1002107_si_001.cif
_cod_data_source_block cmpd3a
_cod_depositor_comments
;
The following automatic conversions were performed:

'_symmetry_cell_setting' value 'Orthorhombic' changed to
'orthorhombic' according to
/home/saulius/struct/CIF-dictionaries/cif_core.dic dictionary named
'cif_core.dic' version 2.4.1 from 2010-06-29.

Automatic conversion script
Id: cif_fix_values 1715 2011-07-08 13:25:40Z adriana 
;
_cod_original_sg_symbol_H-M P212121
_cod_database_code 4065953

loop_
_symmetry_equiv_pos_as_xyz
'x, y, z'
'-x+1/2, -y, z+1/2'
'x+1/2, -y+1/2, -z'
'-x, y+1/2, -z+1/2'

loop_
_atom_site_label
_atom_site_type_symbol
_atom_site_fract_x
_atom_site_fract_y
_atom_site_fract_z
_atom_site_U_iso_or_equiv
_atom_site_adp_type
_atom_site_occupancy
_atom_site_symmetry_multiplicity
_atom_site_calc_flag
_atom_site_refinement_flags
C1 C 0.9529(5) 0.5881(4) 0.8528(4) 0.0243(18) Uani 1 1 d .
C2 C 0.9972(7) 0.5003(5) 0.7675(5) 0.045(3) Uani 1 1 d .
H2 H 0.9945 0.4987 0.7211 0.055 Uiso 1 1 calc R
C3 C 0.9328(6) 0.4455(5) 0.7967(5) 0.052(3) Uani 1 1 d .
C4 C 0.9688(7) 0.4470(4) 0.8644(4) 0.0336(19) Uani 1 1 d .
C5 C 1.0750(7) 0.4373(6) 0.8522(6) 0.062(3) Uani 1 1 d .
H5A H 1.1119 0.4589 0.8868 0.074 Uiso 1 1 calc R
H5B H 1.0910 0.3829 0.8480 0.074 Uiso 1 1 calc R
C6 C 1.0954(6) 0.4787(6) 0.7930(5) 0.045(2) Uani 1 1 d .
H6A H 1.1293 0.4456 0.7634 0.055 Uiso 1 1 calc R
H6B H 1.1335 0.5245 0.8010 0.055 Uiso 1 1 calc R
C7 C 0.9488(7) 0.3678(5) 0.7657(4) 0.056(2) Uani 1 1 d .
H7A H 0.9340 0.3713 0.7214 0.084 Uiso 1 1 calc R
H7B H 0.9081 0.3299 0.7852 0.084 Uiso 1 1 calc R
H7C H 1.0144 0.3528 0.7709 0.084 Uiso 1 1 calc R
C8 C 0.8327(5) 0.4648(4) 0.7887(4) 0.0410(19) Uani 1 1 d .
H8A H 0.8200 0.5140 0.8081 0.062 Uiso 1 1 calc R
H8B H 0.7939 0.4258 0.8083 0.062 Uiso 1 1 calc R
H8C H 0.8179 0.4675 0.7444 0.062 Uiso 1 1 calc R
C9 C 0.9374(7) 0.3879(4) 0.9072(4) 0.047(2) Uani 1 1 d .
H9A H 0.9677 0.3951 0.9476 0.071 Uiso 1 1 calc R
H9B H 0.9542 0.3381 0.8906 0.071 Uiso 1 1 calc R
H9C H 0.8693 0.3910 0.9123 0.071 Uiso 1 1 calc R
C10 C 0.9550(6) 0.6349(5) 0.7479(4) 0.031(2) Uani 1 1 d .
H10A H 0.9377 0.6823 0.7697 0.037 Uiso 1 1 calc R
H10B H 0.9013 0.6202 0.7214 0.037 Uiso 1 1 calc R
C11 C 1.0400(6) 0.6507(5) 0.7061(4) 0.0271(19) Uani 1 1 d .
C12 C 1.1244(6) 0.6667(5) 0.7329(5) 0.038(2) Uani 1 1 d .
H12 H 1.1306 0.6663 0.7767 0.046 Uiso 1 1 calc R
C13 C 1.2031(6) 0.6839(6) 0.6947(4) 0.035(2) Uani 1 1 d .
H13 H 1.2628 0.6935 0.7126 0.042 Uiso 1 1 calc R
C14 C 1.1905(6) 0.6865(6) 0.6301(4) 0.037(2) Uani 1 1 d .
H14 H 1.2419 0.6988 0.6039 0.044 Uiso 1 1 calc R
C15 C 1.1058(6) 0.6718(5) 0.6049(4) 0.041(2) Uani 1 1 d .
H15 H 1.0984 0.6754 0.5612 0.049 Uiso 1 1 calc R
C16 C 1.0269(7) 0.6509(5) 0.6420(4) 0.035(2) Uani 1 1 d .
H16 H 0.9685 0.6378 0.6239 0.042 Uiso 1 1 calc R
C17 C 0.9527(6) 0.5410(5) 0.9581(4) 0.033(2) Uani 1 1 d .
H17A H 0.8991 0.5122 0.9753 0.039 Uiso 1 1 calc R
H17B H 0.9398 0.5956 0.9646 0.039 Uiso 1 1 calc R
C18 C 1.0417(7) 0.5196(5) 0.9945(4) 0.032(2) Uani 1 1 d .
C19 C 1.1233(6) 0.5583(5) 0.9827(5) 0.039(2) Uani 1 1 d .
H19 H 1.1250 0.5957 0.9511 0.047 Uiso 1 1 calc R
C20 C 1.2041(7) 0.5426(6) 1.0173(6) 0.052(3) Uani 1 1 d .
H20 H 1.2598 0.5707 1.0104 0.063 Uiso 1 1 calc R
C21 C 1.2021(8) 0.4868(5) 1.0606(6) 0.050(3) Uani 1 1 d .
H21 H 1.2580 0.4744 1.0823 0.060 Uiso 1 1 calc R
C22 C 1.1204(8) 0.4474(6) 1.0739(5) 0.056(3) Uani 1 1 d .
H22 H 1.1192 0.4105 1.1060 0.067 Uiso 1 1 calc R
C23 C 1.0392(8) 0.4631(6) 1.0391(5) 0.043(3) Uani 1 1 d .
H23 H 0.9833 0.4352 1.0461 0.052 Uiso 1 1 calc R
C24 C 0.7804(5) 0.6460(5) 0.9075(3) 0.0217(17) Uani 1 1 d .
H24 H 0.8085 0.5973 0.9106 0.026 Uiso 1 1 calc R
C25 C 0.8721(5) 0.8141(4) 0.8868(4) 0.0258(17) Uani 1 1 d .
H25 H 0.9334 0.8278 0.8738 0.031 Uiso 1 1 calc R
C26 C 0.8611(6) 0.7859(4) 0.9445(4) 0.0261(19) Uani 1 1 d .
H26 H 0.9161 0.7772 0.9683 0.031 Uiso 1 1 calc R
C27 C 0.7679(6) 0.7670(5) 0.9744(4) 0.031(2) Uani 1 1 d .
H27A H 0.7183 0.7986 0.9555 0.038 Uiso 1 1 calc R
H27B H 0.7709 0.7796 1.0192 0.038 Uiso 1 1 calc R
C28 C 0.7421(5) 0.6835(5) 0.9670(4) 0.0267(18) Uani 1 1 d .
H28A H 0.6730 0.6789 0.9671 0.032 Uiso 1 1 calc R
H28B H 0.7661 0.6553 1.0034 0.032 Uiso 1 1 calc R
C29 C 0.7754(5) 0.6808(5) 0.8492(4) 0.0224(17) Uani 1 1 d .
H29 H 0.8049 0.6559 0.8153 0.027 Uiso 1 1 calc R
C30 C 0.7255(6) 0.7564(4) 0.8362(4) 0.0258(18) Uani 1 1 d .
H30A H 0.6733 0.7626 0.8660 0.031 Uiso 1 1 calc R
H30B H 0.6984 0.7550 0.7939 0.031 Uiso 1 1 calc R
C31 C 0.7923(6) 0.8252(5) 0.8415(4) 0.030(2) Uani 1 1 d .
H31A H 0.8187 0.8361 0.8000 0.036 Uiso 1 1 calc R
H31B H 0.7555 0.8700 0.8545 0.036 Uiso 1 1 calc R
C32 C 1.4483(5) 0.4119(4) 0.8537(4) 0.0228(18) Uani 1 1 d .
C33 C 1.4977(8) 0.5422(8) 0.8805(6) 0.073(4) Uani 1 1 d .
H33 H 1.4903 0.5782 0.9161 0.088 Uiso 1 1 calc R
C34 C 1.4404(10) 0.5654(7) 0.8244(7) 0.077(4) Uani 1 1 d .
C35 C 1.4785(9) 0.5119(7) 0.7771(6) 0.059(3) Uani 1 1 d .
C36 C 1.5849(8) 0.5266(7) 0.7855(6) 0.064(3) Uani 1 1 d .
H36A H 1.6217 0.4818 0.7725 0.077 Uiso 1 1 calc R
H36B H 1.6050 0.5709 0.7607 0.077 Uiso 1 1 calc R
C37 C 1.5980(9) 0.5419(8) 0.8542(6) 0.078(4) Uani 1 1 d .
H37A H 1.6290 0.5914 0.8611 0.093 Uiso 1 1 calc R
H37B H 1.6361 0.5015 0.8738 0.093 Uiso 1 1 calc R
C38 C 1.3354(5) 0.5591(4) 0.8361(4) 0.0419(19) Uani 1 1 d .
H38A H 1.3211 0.5090 0.8533 0.063 Uiso 1 1 calc R
H38B H 1.3015 0.5658 0.7969 0.063 Uiso 1 1 calc R
H38C H 1.3160 0.5984 0.8656 0.063 Uiso 1 1 calc R
C39 C 1.4632(10) 0.6482(7) 0.8085(7) 0.096(4) Uani 1 1 d .
H39A H 1.4680 0.6778 0.8469 0.145 Uiso 1 1 calc R
H39B H 1.4134 0.6692 0.7824 0.145 Uiso 1 1 calc R
H39C H 1.5229 0.6504 0.7861 0.145 Uiso 1 1 calc R
C40 C 1.4488(10) 0.5278(6) 0.7107(5) 0.085(4) Uani 1 1 d .
H40A H 1.4835 0.4945 0.6824 0.128 Uiso 1 1 calc R
H40B H 1.4624 0.5808 0.7004 0.128 Uiso 1 1 calc R
H40C H 1.3815 0.5184 0.7063 0.128 Uiso 1 1 calc R
C41 C 1.4547(7) 0.4559(6) 0.9605(5) 0.044(3) Uani 1 1 d .
H41A H 1.4400 0.4018 0.9679 0.053 Uiso 1 1 calc R
H41B H 1.4011 0.4860 0.9761 0.053 Uiso 1 1 calc R
C42 C 1.5389(7) 0.4759(6) 0.9979(5) 0.037(2) Uani 1 1 d .
C43 C 1.6250(8) 0.4389(6) 0.9889(6) 0.059(4) Uani 1 1 d .
H43 H 1.6298 0.3993 0.9592 0.071 Uiso 1 1 calc R
C44 C 1.7015(8) 0.4595(6) 1.0226(7) 0.058(3) Uani 1 1 d .
H44 H 1.7601 0.4359 1.0149 0.070 Uiso 1 1 calc R
C45 C 1.6947(8) 0.5153(6) 1.0687(6) 0.057(3) Uani 1 1 d .
H45 H 1.7470 0.5268 1.0943 0.069 Uiso 1 1 calc R
C46 C 1.6128(8) 0.5527(6) 1.0762(5) 0.058(3) Uani 1 1 d .
H46 H 1.6084 0.5940 1.1043 0.070 Uiso 1 1 calc R
C47 C 1.5360(7) 0.5301(6) 1.0425(4) 0.040(2) Uani 1 1 d .
H47 H 1.4776 0.5537 1.0510 0.047 Uiso 1 1 calc R
C48 C 1.4435(6) 0.3695(5) 0.7455(4) 0.032(2) Uani 1 1 d .
H48A H 1.3912 0.3838 0.7177 0.038 Uiso 1 1 calc R
H48B H 1.4256 0.3220 0.7669 0.038 Uiso 1 1 calc R
C49 C 1.5290(7) 0.3544(5) 0.7065(5) 0.031(2) Uani 1 1 d .
C50 C 1.6166(6) 0.3363(5) 0.7325(4) 0.032(2) Uani 1 1 d .
H50 H 1.6240 0.3366 0.7763 0.038 Uiso 1 1 calc R
C51 C 1.6904(6) 0.3184(5) 0.6960(4) 0.033(2) Uani 1 1 d .
H51 H 1.7483 0.3064 0.7153 0.040 Uiso 1 1 calc R
C52 C 1.6855(6) 0.3168(6) 0.6329(4) 0.040(2) Uani 1 1 d .
H52 H 1.7390 0.3052 0.6084 0.048 Uiso 1 1 calc R
C53 C 1.5965(6) 0.3332(5) 0.6047(4) 0.036(2) Uani 1 1 d .
H53 H 1.5887 0.3313 0.5609 0.044 Uiso 1 1 calc R
C54 C 1.5233(7) 0.3518(6) 0.6430(4) 0.035(2) Uani 1 1 d .
H54 H 1.4648 0.3637 0.6243 0.042 Uiso 1 1 calc R
C55 C 1.2712(5) 0.3180(5) 0.8462(4) 0.0251(18) Uani 1 1 d .
H55 H 1.3000 0.3442 0.8127 0.030 Uiso 1 1 calc R
C56 C 1.2756(5) 0.3494(4) 0.9068(4) 0.0259(19) Uani 1 1 d .
H56 H 1.3064 0.3968 0.9107 0.031 Uiso 1 1 calc R
C57 C 1.2377(6) 0.3164(5) 0.9639(4) 0.033(2) Uani 1 1 d .
H57A H 1.1687 0.3215 0.9637 0.040 Uiso 1 1 calc R
H57B H 1.2621 0.3449 1.0000 0.040 Uiso 1 1 calc R
C58 C 1.2640(6) 0.2314(5) 0.9709(4) 0.033(2) Uani 1 1 d .
H58A H 1.2650 0.2183 1.0155 0.040 Uiso 1 1 calc R
H58B H 1.2150 0.2002 0.9508 0.040 Uiso 1 1 calc R
C59 C 1.3574(6) 0.2121(5) 0.9428(4) 0.032(2) Uani 1 1 d .
H59 H 1.4123 0.2174 0.9674 0.039 Uiso 1 1 calc R
C60 C 1.3659(5) 0.1866(4) 0.8815(4) 0.0267(17) Uani 1 1 d .
H60 H 1.4272 0.1748 0.8673 0.032 Uiso 1 1 calc R
C61 C 1.2873(6) 0.1761(5) 0.8361(4) 0.036(2) Uani 1 1 d .
H61A H 1.2504 0.1308 0.8480 0.043 Uiso 1 1 calc R
H61B H 1.3137 0.1670 0.7943 0.043 Uiso 1 1 calc R
C62 C 1.2225(6) 0.2451(5) 0.8338(4) 0.032(2) Uani 1 1 d .
H62A H 1.1928 0.2475 0.7923 0.038 Uiso 1 1 calc R
H62B H 1.1720 0.2383 0.8648 0.038 Uiso 1 1 calc R
N1 N 0.9701(5) 0.5765(4) 0.7931(3) 0.0316(17) Uani 1 1 d .
N2 N 0.9585(4) 0.5262(4) 0.8904(4) 0.0280(15) Uani 1 1 d .
N3 N 1.4618(5) 0.4677(4) 0.8944(4) 0.0372(19) Uani 1 1 d .
N4 N 1.4559(5) 0.4305(4) 0.7931(3) 0.0251(15) Uani 1 1 d .
Cl1 Cl 1.07268(13) 0.73054(11) 0.89369(11) 0.0328(5) Uani 1 1 d .
Cl2 Cl 1.56735(13) 0.26886(11) 0.89434(12) 0.0345(5) Uani 1 1 d .
Rh1 Rh 0.91263(3) 0.69362(3) 0.88442(3) 0.01967(14) Uani 1 1 d .
Rh2 Rh 1.40846(3) 0.30581(3) 0.88289(3) 0.02027(15) Uani 1 1 d .

loop_
_atom_site_aniso_label
_atom_site_aniso_U_11
_atom_site_aniso_U_22
_atom_site_aniso_U_33
_atom_site_aniso_U_23
_atom_site_aniso_U_13
_atom_site_aniso_U_12
C1 0.016(3) 0.022(4) 0.036(5) -0.003(4) -0.003(3) 0.000(3)
C2 0.070(6) 0.031(5) 0.036(5) 0.001(4) 0.007(5) 0.018(4)
C3 0.030(4) 0.042(5) 0.083(8) -0.026(5) -0.004(5) 0.010(4)
C4 0.054(5) 0.010(3) 0.038(5) 0.006(3) -0.010(4) 0.000(3)
C5 0.056(6) 0.048(6) 0.081(8) -0.024(5) -0.026(6) 0.028(5)
C6 0.032(4) 0.032(5) 0.072(7) -0.012(5) 0.013(5) 0.000(4)
C7 0.076(6) 0.038(4) 0.053(6) -0.010(4) 0.004(5) -0.005(5)
C8 0.031(4) 0.032(4) 0.061(6) -0.013(4) -0.011(4) -0.012(3)
C9 0.081(6) 0.017(3) 0.043(4) 0.004(3) -0.003(4) -0.009(4)
C10 0.034(4) 0.033(4) 0.027(5) 0.004(4) -0.007(4) 0.006(4)
C11 0.034(4) 0.022(4) 0.025(5) -0.002(4) -0.001(4) 0.013(4)
C12 0.039(5) 0.040(5) 0.036(6) -0.008(4) -0.010(4) 0.011(4)
C13 0.029(4) 0.037(5) 0.039(5) -0.006(4) -0.007(4) 0.004(4)
C14 0.048(5) 0.032(5) 0.032(5) -0.006(5) -0.006(4) 0.013(4)
C15 0.048(5) 0.051(6) 0.023(5) 0.000(4) 0.011(4) 0.006(4)
C16 0.043(5) 0.038(5) 0.023(5) -0.003(4) -0.003(4) 0.012(5)
C17 0.027(4) 0.035(5) 0.036(5) 0.019(4) 0.000(4) 0.007(4)
C18 0.044(5) 0.025(5) 0.026(5) 0.003(4) -0.008(4) 0.001(4)
C19 0.029(5) 0.033(5) 0.056(6) 0.011(4) -0.006(5) 0.006(4)
C20 0.038(5) 0.029(5) 0.090(9) -0.019(6) -0.020(6) 0.002(5)
C21 0.058(6) 0.032(5) 0.061(7) -0.008(5) -0.036(5) 0.014(5)
C22 0.086(8) 0.037(6) 0.045(6) 0.007(5) -0.037(6) 0.013(6)
C23 0.061(6) 0.026(5) 0.044(6) -0.004(4) -0.017(5) 0.005(5)
C24 0.016(3) 0.029(4) 0.020(4) -0.003(3) -0.002(3) 0.000(3)
C25 0.027(3) 0.016(4) 0.035(5) -0.001(4) 0.000(4) 0.006(3)
C26 0.035(4) 0.020(4) 0.023(5) -0.001(3) -0.002(3) -0.002(3)
C27 0.034(4) 0.035(5) 0.025(5) -0.009(4) 0.001(4) -0.001(4)
C28 0.026(4) 0.029(4) 0.025(4) 0.001(4) 0.003(3) 0.001(4)
C29 0.016(3) 0.026(4) 0.026(4) -0.006(4) 0.004(3) -0.003(3)
C30 0.029(4) 0.023(4) 0.026(4) 0.000(4) -0.006(4) 0.009(3)
C31 0.032(4) 0.023(4) 0.034(5) 0.007(4) 0.004(4) 0.001(3)
C32 0.021(3) 0.023(4) 0.025(4) -0.001(4) 0.004(3) 0.005(3)
C33 0.078(8) 0.068(8) 0.074(8) 0.004(6) -0.001(7) -0.015(6)
C34 0.074(8) 0.061(7) 0.095(11) 0.004(7) -0.009(8) 0.000(6)
C35 0.068(7) 0.054(6) 0.056(7) 0.028(5) 0.021(5) 0.017(6)
C36 0.062(7) 0.047(6) 0.083(9) 0.010(6) 0.016(7) -0.006(6)
C37 0.063(7) 0.078(8) 0.092(10) 0.014(7) -0.005(7) -0.014(6)
C38 0.035(4) 0.034(4) 0.057(6) 0.007(4) -0.001(4) 0.013(3)
C39 0.103(10) 0.083(9) 0.104(11) 0.006(8) -0.009(9) -0.007(8)
C40 0.126(11) 0.052(6) 0.077(8) -0.004(6) -0.008(8) -0.028(7)
C41 0.043(5) 0.052(6) 0.037(6) -0.015(5) 0.013(5) -0.007(5)
C42 0.037(5) 0.027(5) 0.046(7) -0.005(4) 0.006(4) -0.010(4)
C43 0.042(6) 0.037(6) 0.097(10) -0.022(6) 0.019(6) -0.007(5)
C44 0.040(6) 0.033(5) 0.102(10) -0.003(7) 0.006(7) -0.008(5)
C45 0.062(7) 0.041(6) 0.069(8) 0.008(6) -0.016(6) -0.007(5)
C46 0.071(7) 0.053(7) 0.051(7) -0.016(6) -0.013(6) 0.024(6)
C47 0.047(5) 0.038(5) 0.035(6) -0.017(4) -0.007(4) 0.006(4)
C48 0.027(4) 0.041(5) 0.028(5) 0.008(4) -0.001(3) -0.011(4)
C49 0.034(4) 0.028(4) 0.032(5) 0.004(4) 0.002(4) -0.002(4)
C50 0.044(5) 0.029(4) 0.022(4) -0.002(4) -0.003(4) -0.006(4)
C51 0.033(4) 0.031(5) 0.035(5) 0.004(4) 0.001(4) -0.003(4)
C52 0.031(4) 0.047(6) 0.041(6) 0.002(5) 0.013(4) 0.009(4)
C53 0.033(4) 0.046(5) 0.030(5) 0.007(4) -0.009(4) 0.002(4)
C54 0.030(4) 0.036(5) 0.039(6) 0.008(5) 0.002(4) 0.000(4)
C55 0.019(3) 0.031(5) 0.026(4) 0.000(4) -0.001(3) -0.002(4)
C56 0.020(3) 0.017(4) 0.040(5) -0.007(4) 0.006(3) 0.001(3)
C57 0.036(4) 0.039(5) 0.024(4) -0.006(4) 0.008(4) 0.003(5)
C58 0.043(5) 0.030(4) 0.026(5) -0.003(4) 0.006(4) -0.011(4)
C59 0.031(4) 0.026(5) 0.039(6) 0.012(4) 0.002(4) -0.009(4)
C60 0.037(4) 0.016(4) 0.027(4) 0.004(4) 0.005(4) 0.006(3)
C61 0.050(5) 0.028(5) 0.029(5) -0.001(4) -0.010(4) -0.010(4)
C62 0.023(4) 0.041(5) 0.031(5) 0.000(4) -0.004(4) -0.003(4)
N1 0.043(4) 0.027(4) 0.025(4) -0.007(3) 0.003(3) 0.008(3)
N2 0.028(3) 0.020(3) 0.036(4) 0.006(3) -0.003(3) 0.002(3)
N3 0.045(4) 0.023(3) 0.044(5) -0.011(3) 0.017(4) -0.014(3)
N4 0.025(3) 0.024(3) 0.027(4) 0.003(3) -0.004(3) 0.000(3)
Cl1 0.0250(8) 0.0294(10) 0.0442(13) -0.0026(10) -0.0046(10) -0.0047(8)
Cl2 0.0240(8) 0.0304(10) 0.0491(14) 0.0015(11) -0.0034(10) 0.0065(8)
Rh1 0.0181(2) 0.0171(3) 0.0238(3) -0.0015(3) -0.0005(3) -0.0006(2)
Rh2 0.0201(3) 0.0181(3) 0.0226(3) 0.0007(3) -0.0008(3) 0.0013(3)

loop_
_atom_type_symbol
_atom_type_description
_atom_type_scat_dispersion_real
_atom_type_scat_dispersion_imag
_atom_type_scat_source
C C 0.0033 0.0016 'International Tables Vol C Tables 4.2.6.8 and 6.1.1.4'
H H 0.0000 0.0000 'International Tables Vol C Tables 4.2.6.8 and 6.1.1.4'
N N 0.0061 0.0033 'International Tables Vol C Tables 4.2.6.8 and 6.1.1.4'
Cl Cl 0.1484 0.1585 'International Tables Vol C Tables 4.2.6.8 and 6.1.1.4'
Rh Rh -1.1178 0.9187 'International Tables Vol C Tables 4.2.6.8 and 6.1.1.4'

loop_
_geom_angle_atom_site_label_1
_geom_angle_atom_site_label_2
_geom_angle_atom_site_label_3
_geom_angle
N1 C1 N2 116.3(7)
N1 C1 Rh1 120.8(6)
N2 C1 Rh1 122.9(6)
C3 C2 N1 105.5(8)
C3 C2 C6 104.5(8)
N1 C2 C6 108.8(8)
C3 C2 H2 112.5
N1 C2 H2 112.5
C6 C2 H2 112.5
C2 C3 C8 113.7(9)
C2 C3 C7 107.8(8)
C8 C3 C7 107.3(8)
C2 C3 C4 100.6(8)
C8 C3 C4 115.3(9)
C7 C3 C4 112.0(8)
C9 C4 N2 113.3(7)
C9 C4 C5 109.1(8)
N2 C4 C5 105.2(7)
C9 C4 C3 118.7(8)
N2 C4 C3 109.5(6)
C5 C4 C3 99.4(8)
C6 C5 C4 106.3(8)
C6 C5 H5A 110.5
C4 C5 H5A 110.5
C6 C5 H5B 110.5
C4 C5 H5B 110.5
H5A C5 H5B 108.7
C5 C6 C2 104.2(8)
C5 C6 H6A 110.9
C2 C6 H6A 110.9
C5 C6 H6B 110.9
C2 C6 H6B 110.9
H6A C6 H6B 108.9
C3 C7 H7A 109.5
C3 C7 H7B 109.5
H7A C7 H7B 109.5
C3 C7 H7C 109.5
H7A C7 H7C 109.5
H7B C7 H7C 109.5
C3 C8 H8A 109.5
C3 C8 H8B 109.5
H8A C8 H8B 109.5
C3 C8 H8C 109.5
H8A C8 H8C 109.5
H8B C8 H8C 109.5
C4 C9 H9A 109.5
C4 C9 H9B 109.5
H9A C9 H9B 109.5
C4 C9 H9C 109.5
H9A C9 H9C 109.5
H9B C9 H9C 109.5
N1 C10 C11 114.2(7)
N1 C10 H10A 108.7
C11 C10 H10A 108.7
N1 C10 H10B 108.7
C11 C10 H10B 108.7
H10A C10 H10B 107.6
C12 C11 C16 122.5(9)
C12 C11 C10 119.2(8)
C16 C11 C10 118.3(8)
C11 C12 C13 119.8(9)
C11 C12 H12 120.1
C13 C12 H12 120.1
C14 C13 C12 118.5(8)
C14 C13 H13 120.7
C12 C13 H13 120.7
C15 C14 C13 120.4(9)
C15 C14 H14 119.8
C13 C14 H14 119.8
C14 C15 C16 122.1(9)
C14 C15 H15 119.0
C16 C15 H15 119.0
C11 C16 C15 116.7(9)
C11 C16 H16 121.7
C15 C16 H16 121.7
N2 C17 C18 114.3(7)
N2 C17 H17A 108.7
C18 C17 H17A 108.7
N2 C17 H17B 108.7
C18 C17 H17B 108.7
H17A C17 H17B 107.6
C19 C18 C23 120.5(9)
C19 C18 C17 118.9(8)
C23 C18 C17 120.6(9)
C18 C19 C20 120.1(9)
C18 C19 H19 120.0
C20 C19 H19 120.0
C21 C20 C19 119.5(10)
C21 C20 H20 120.2
C19 C20 H20 120.2
C20 C21 C22 121.5(9)
C20 C21 H21 119.3
C22 C21 H21 119.3
C21 C22 C23 118.9(9)
C21 C22 H22 120.5
C23 C22 H22 120.5
C18 C23 C22 119.3(10)
C18 C23 H23 120.3
C22 C23 H23 120.3
C29 C24 C28 122.7(7)
C29 C24 Rh1 70.2(4)
C28 C24 Rh1 109.9(5)
C29 C24 H24 118.6
C28 C24 H24 118.6
Rh1 C24 H24 89.9
C26 C25 C31 123.7(7)
C26 C25 Rh1 72.3(5)
C31 C25 Rh1 107.9(5)
C26 C25 H25 118.2
C31 C25 H25 118.2
Rh1 C25 H25 89.8
C25 C26 C27 125.1(8)
C25 C26 Rh1 72.1(5)
C27 C26 Rh1 112.4(5)
C25 C26 H26 117.4
C27 C26 H26 117.4
Rh1 C26 H26 85.5
C26 C27 C28 112.3(7)
C26 C27 H27A 109.1
C28 C27 H27A 109.1
C26 C27 H27B 109.1
C28 C27 H27B 109.1
H27A C27 H27B 107.9
C27 C28 C24 114.5(7)
C27 C28 H28A 108.6
C24 C28 H28A 108.6
C27 C28 H28B 108.6
C24 C28 H28B 108.6
H28A C28 H28B 107.6
C24 C29 C30 124.5(7)
C24 C29 Rh1 71.2(5)
C30 C29 Rh1 113.7(5)
C24 C29 H29 117.8
C30 C29 H29 117.8
Rh1 C29 H29 85.1
C29 C30 C31 112.4(6)
C29 C30 H30A 109.1
C31 C30 H30A 109.1
C29 C30 H30B 109.1
C31 C30 H30B 109.1
H30A C30 H30B 107.9
C25 C31 C30 114.3(7)
C25 C31 H31A 108.7
C30 C31 H31A 108.7
C25 C31 H31B 108.7
C30 C31 H31B 108.7
H31A C31 H31B 107.6
N3 C32 N4 116.3(8)
N3 C32 Rh2 120.8(6)
N4 C32 Rh2 122.7(6)
N3 C33 C34 102.6(10)
N3 C33 C37 113.7(11)
C34 C33 C37 102.1(11)
N3 C33 H33 112.5
C34 C33 H33 112.5
C37 C33 H33 112.5
C35 C34 C33 100.2(11)
C35 C34 C38 115.2(11)
C33 C34 C38 112.3(11)
C35 C34 C39 111.8(12)
C33 C34 C39 108.6(11)
C38 C34 C39 108.4(10)
C34 C35 N4 111.5(9)
C34 C35 C40 115.2(10)
N4 C35 C40 109.4(10)
C34 C35 C36 99.8(11)
N4 C35 C36 110.0(9)
C40 C35 C36 110.7(10)
C37 C36 C35 105.4(10)
C37 C36 H36A 110.7
C35 C36 H36A 110.7
C37 C36 H36B 110.7
C35 C36 H36B 110.7
H36A C36 H36B 108.8
C36 C37 C33 104.2(10)
C36 C37 H37A 110.9
C33 C37 H37A 110.9
C36 C37 H37B 110.9
C33 C37 H37B 110.9
H37A C37 H37B 108.9
C34 C38 H38A 109.5
C34 C38 H38B 109.5
H38A C38 H38B 109.5
C34 C38 H38C 109.5
H38A C38 H38C 109.5
H38B C38 H38C 109.5
C34 C39 H39A 109.5
C34 C39 H39B 109.5
H39A C39 H39B 109.5
C34 C39 H39C 109.5
H39A C39 H39C 109.5
H39B C39 H39C 109.5
C35 C40 H40A 109.5
C35 C40 H40B 109.5
H40A C40 H40B 109.5
C35 C40 H40C 109.5
H40A C40 H40C 109.5
H40B C40 H40C 109.5
N3 C41 C42 116.3(8)
N3 C41 H41A 108.2
C42 C41 H41A 108.2
N3 C41 H41B 108.2
C42 C41 H41B 108.2
H41A C41 H41B 107.4
C47 C42 C43 116.9(10)
C47 C42 C41 121.7(10)
C43 C42 C41 121.4(9)
C44 C43 C42 120.2(10)
C44 C43 H43 119.9
C42 C43 H43 119.9
C43 C44 C45 120.7(11)
C43 C44 H44 119.7
C45 C44 H44 119.7
C46 C45 C44 119.2(11)
C46 C45 H45 120.4
C44 C45 H45 120.4
C45 C46 C47 119.1(10)
C45 C46 H46 120.5
C47 C46 H46 120.5
C42 C47 C46 123.7(10)
C42 C47 H47 118.2
C46 C47 H47 118.2
N4 C48 C49 114.5(7)
N4 C48 H48A 108.6
C49 C48 H48A 108.6
N4 C48 H48B 108.6
C49 C48 H48B 108.6
H48A C48 H48B 107.6
C54 C49 C50 116.3(9)
C54 C49 C48 121.0(9)
C50 C49 C48 122.5(8)
C51 C50 C49 120.9(8)
C51 C50 H50 119.6
C49 C50 H50 119.6
C50 C51 C52 123.1(9)
C50 C51 H51 118.4
C52 C51 H51 118.4
C51 C52 C53 117.6(8)
C51 C52 H52 121.2
C53 C52 H52 121.2
C54 C53 C52 117.8(8)
C54 C53 H53 121.1
C52 C53 H53 121.1
C49 C54 C53 124.3(9)
C49 C54 H54 117.8
C53 C54 H54 117.8
C56 C55 C62 121.5(8)
C56 C55 Rh2 69.9(5)
C62 C55 Rh2 114.2(6)
C56 C55 H55 119.2
C62 C55 H55 119.2
Rh2 C55 H55 86.1
C55 C56 C57 127.0(7)
C55 C56 Rh2 70.9(4)
C57 C56 Rh2 113.1(6)
C55 C56 H56 116.5
C57 C56 H56 116.5
Rh2 C56 H56 85.8
C56 C57 C58 112.1(7)
C56 C57 H57A 109.2
C58 C57 H57A 109.2
C56 C57 H57B 109.2
C58 C57 H57B 109.2
H57A C57 H57B 107.9
C59 C58 C57 113.2(7)
C59 C58 H58A 108.9
C57 C58 H58A 108.9
C59 C58 H58B 108.9
C57 C58 H58B 108.9
H58A C58 H58B 107.7
C60 C59 C58 121.9(8)
C60 C59 Rh2 70.3(5)
C58 C59 Rh2 110.9(6)
C60 C59 H59 119.1
C58 C59 H59 119.1
Rh2 C59 H59 88.9
C59 C60 C61 126.2(7)
C59 C60 Rh2 72.7(5)
C61 C60 Rh2 109.6(5)
C59 C60 H60 116.9
C61 C60 H60 116.9
Rh2 C60 H60 87.6
C60 C61 C62 112.1(7)
C60 C61 H61A 109.2
C62 C61 H61A 109.2
C60 C61 H61B 109.2
C62 C61 H61B 109.2
H61A C61 H61B 107.9
C55 C62 C61 113.6(7)
C55 C62 H62A 108.9
C61 C62 H62A 108.9
C55 C62 H62B 108.9
C61 C62 H62B 108.9
H62A C62 H62B 107.7
C1 N1 C10 121.4(7)
C1 N1 C2 122.9(8)
C10 N1 C2 115.5(7)
C1 N2 C17 116.1(7)
C1 N2 C4 121.7(7)
C17 N2 C4 122.2(7)
C32 N3 C33 126.1(9)
C32 N3 C41 122.2(8)
C33 N3 C41 111.1(9)
C32 N4 C48 118.5(7)
C32 N4 C35 118.0(8)
C48 N4 C35 123.5(8)
C1 Rh1 C29 92.5(3)
C1 Rh1 C24 88.2(3)
C29 Rh1 C24 38.6(3)
C1 Rh1 C25 161.9(4)
C29 Rh1 C25 82.4(3)
C24 Rh1 C25 98.2(3)
C1 Rh1 C26 162.2(3)
C29 Rh1 C26 88.9(3)
C24 Rh1 C26 81.8(3)
C25 Rh1 C26 35.6(3)
C1 Rh1 Cl1 90.4(2)
C29 Rh1 Cl1 161.4(2)
C24 Rh1 Cl1 160.0(2)
C25 Rh1 Cl1 89.2(2)
C26 Rh1 Cl1 93.9(2)
C32 Rh2 C56 89.5(3)
C32 Rh2 C55 92.8(3)
C56 Rh2 C55 39.2(3)
C32 Rh2 C60 161.3(3)
C56 Rh2 C60 96.0(3)
C55 Rh2 C60 80.6(3)
C32 Rh2 C59 161.2(3)
C56 Rh2 C59 80.5(3)
C55 Rh2 C59 89.4(3)
C60 Rh2 C59 37.1(3)
C32 Rh2 Cl2 91.0(2)
C56 Rh2 Cl2 159.0(2)
C55 Rh2 Cl2 161.5(2)
C60 Rh2 Cl2 90.2(2)
C59 Rh2 Cl2 92.8(2)

loop_
_geom_bond_atom_site_label_1
_geom_bond_atom_site_label_2
_geom_bond_distance
C1 N1 1.325(11)
C1 N2 1.363(11)
C1 Rh1 2.063(8)
C2 C3 1.476(14)
C2 N1 1.505(11)
C2 C6 1.553(13)
C2 H2 1.0000
C3 C8 1.479(11)
C3 C7 1.541(12)
C3 C4 1.548(13)
C4 C9 1.463(11)
C4 N2 1.512(10)
C4 C5 1.548(14)
C5 C6 1.498(15)
C5 H5A 0.9900
C5 H5B 0.9900
C6 H6A 0.9900
C6 H6B 0.9900
C7 H7A 0.9800
C7 H7B 0.9800
C7 H7C 0.9800
C8 H8A 0.9800
C8 H8B 0.9800
C8 H8C 0.9800
C9 H9A 0.9800
C9 H9B 0.9800
C9 H9C 0.9800
C10 N1 1.435(11)
C10 C11 1.537(12)
C10 H10A 0.9900
C10 H10B 0.9900
C11 C12 1.364(12)
C11 C16 1.394(12)
C12 C13 1.425(12)
C12 H12 0.9500
C13 C14 1.407(12)
C13 H13 0.9500
C14 C15 1.351(13)
C14 H14 0.9500
C15 C16 1.429(13)
C15 H15 0.9500
C16 H16 0.9500
C17 N2 1.485(11)
C17 C18 1.541(12)
C17 H17A 0.9900
C17 H17B 0.9900
C18 C19 1.374(13)
C18 C23 1.385(14)
C19 C20 1.400(14)
C19 H19 0.9500
C20 C21 1.357(15)
C20 H20 0.9500
C21 C22 1.388(16)
C21 H21 0.9500
C22 C23 1.408(13)
C22 H22 0.9500
C23 H23 0.9500
C24 C29 1.401(11)
C24 C28 1.544(11)
C24 Rh1 2.125(7)
C24 H24 0.9500
C25 C26 1.350(11)
C25 C31 1.512(11)
C25 Rh1 2.204(7)
C25 H25 0.9500
C26 C27 1.515(11)
C26 Rh1 2.206(8)
C26 H26 0.9500
C27 C28 1.527(12)
C27 H27A 0.9900
C27 H27B 0.9900
C28 H28A 0.9900
C28 H28B 0.9900
C29 C30 1.538(10)
C29 Rh1 2.113(7)
C29 H29 0.9500
C30 C31 1.548(11)
C30 H30A 0.9900
C30 H30B 0.9900
C31 H31A 0.9900
C31 H31B 0.9900
C32 N3 1.333(11)
C32 N4 1.351(11)
C32 Rh2 2.054(8)
C33 N3 1.443(14)
C33 C34 1.517(17)
C33 C37 1.539(16)
C33 H33 1.0000
C34 C35 1.493(17)
C34 C38 1.524(15)
C34 C39 1.536(17)
C35 N4 1.511(13)
C35 C40 1.520(16)
C35 C36 1.551(16)
C36 C37 1.516(17)
C36 H36A 0.9900
C36 H36B 0.9900
C37 H37A 0.9900
C37 H37B 0.9900
C38 H38A 0.9800
C38 H38B 0.9800
C38 H38C 0.9800
C39 H39A 0.9800
C39 H39B 0.9800
C39 H39C 0.9800
C40 H40A 0.9800
C40 H40B 0.9800
C40 H40C 0.9800
C41 N3 1.444(12)
C41 C42 1.490(14)
C41 H41A 0.9900
C41 H41B 0.9900
C42 C47 1.357(13)
C42 C43 1.405(15)
C43 C44 1.362(16)
C43 H43 0.9500
C44 C45 1.402(17)
C44 H44 0.9500
C45 C46 1.351(15)
C45 H45 0.9500
C46 C47 1.374(14)
C46 H46 0.9500
C47 H47 0.9500
C48 N4 1.498(11)
C48 C49 1.505(12)
C48 H48A 0.9900
C48 H48B 0.9900
C49 C54 1.372(13)
C49 C50 1.408(12)
C50 C51 1.351(12)
C50 H50 0.9500
C51 C52 1.363(13)
C51 H51 0.9500
C52 C53 1.438(11)
C52 H52 0.9500
C53 C54 1.372(13)
C53 H53 0.9500
C54 H54 0.9500
C55 C56 1.421(11)
C55 C62 1.487(11)
C55 Rh2 2.125(7)
C55 H55 0.9500
C56 C57 1.464(12)
C56 Rh2 2.110(8)
C56 H56 0.9500
C57 C58 1.552(12)
C57 H57A 0.9900
C57 H57B 0.9900
C58 C59 1.503(12)
C58 H58A 0.9900
C58 H58B 0.9900
C59 C60 1.403(12)
C59 Rh2 2.221(8)
C59 H59 0.9500
C60 C61 1.499(11)
C60 Rh2 2.190(8)
C60 H60 0.9500
C61 C62 1.530(12)
C61 H61A 0.9900
C61 H61B 0.9900
C62 H62A 0.9900
C62 H62B 0.9900
Cl1 Rh1 2.384(2)
Cl2 Rh2 2.3729(19)
